data_1525366
loop_
_publ_author_name
'Swinnea, J.S.'
'Steinfink, H.'
'Rendon-Diazmiron, L.E.'
'de la Vega, S.E.'

_publ_section_title
;
 The crystal structure of a Mexican Axinite
;
_journal_name_full 'American Mineralogist'
_journal_page_first 428
_journal_page_last 432
_journal_volume 66
_journal_year 1981
_chemical_formula_sum 'Al1.996 B Ca2 Fe0.859 H O16 Si4'
_chemical_name_systematic 'Fe0.859 Ca2 Al1.996 (O H) (B O4) (Si4 O11)'
_space_group_IT_number 2
_symmetry_space_group_name_Hall '-P 1'
_symmetry_space_group_name_H-M 'P -1'
_cell_angle_alpha 91.857
_cell_angle_beta 98.188
_cell_angle_gamma 77.359
_cell_formula_units_Z 2
_cell_length_a 7.1437
_cell_length_b 9.1898
_cell_length_c 8.9529
_cell_volume 567.657
_citation_journal_id_ASTM AMMIAY
_cod_data_source_file Swinnea_AMMIAY_1981_459.cif
_cod_data_source_block H1Al1.996B1Ca2Fe0.859O16Si4
_cod_original_formula_sum 'H1 Al1.996 B1 Ca2 Fe0.859 O16 Si4'
_cod_database_code 1525366

loop_
_symmetry_equiv_pos_as_xyz
x,y,z
-x,-y,-z

loop_
_atom_site_label
_atom_site_type_symbol
_atom_site_fract_x
_atom_site_fract_y
_atom_site_fract_z
_atom_site_occupancy
_atom_site_U_iso_or_equiv
Al2 Al+3 0.35181 0.93599 0.42106 0.983 0.0
O1 O-2 0.0533 0.6031 0.19 1 0.0
O7 O-2 0.381 0.1275 0.4958 1 0.0
O15 O-2 0.3251 0.7461 0.3546 1 0.0
O8 O-2 0.5347 0.3437 0.8769 1 0.0
Al1 Al+3 0.05263 0.80053 0.25405 1 0.0
O4 O-2 0.1356 0.3716 0.3692 1 0.0
Si3 Si+4 0.69874 0.25668 0.01148 1 0.0
O9 O-2 0.8762 0.1554 0.9337 1 0.0
O14 O-2 0.7937 0.874 0.1775 1 0.0
Si2 Si+4 0.21891 0.27461 0.52317 1 0.0
Ca1 Ca+2 0.74651 0.34816 0.39493 1 0.0
O13 O-2 0.7211 0.0995 0.3847 1 0.0
O12 O-2 0.436 0.9813 0.2442 1 0.0
Si1 Si+4 0.21049 0.44986 0.23373 1 0.0
Ca2 Ca+2 0.18294 0.10044 0.08371 1 0.0
B1 B+3 0.4615 0.6344 0.287 1 0.0
Fe1 Fe+2 0.7677 0.59145 0.11264 0.859 0.0
O2 O-2 0.2317 0.3388 0.0949 1 0.0
O16 O-2 0.0968 0.9955 0.3223 1 0.0
Si4 Si+4 0.64154 0.01907 0.23042 1 0.0
O11 O-2 0.6038 0.1348 0.0874 1 0.0
O6 O-2 0.3265 0.3803 0.6448 1 0.0
O3 O-2 0.4188 0.4869 0.3119 1 0.0
O10 O-2 0.7683 0.368 0.1386 1 0.0
O5 O-2 0.0213 0.2425 0.5639 1 0.0
H1 H+1 0.9895 0.9604 0.6299 1 0.0
